data_7700518
loop_
_publ_author_name
'Uchida, Kaiji'
'Cosquer, Goulven'
'Sugisaki, Kenji'
'Matsuoka, Hideto'
'Sato, Kazunobu'
'Breedlove, Brian K.'
'Yamashita, Masahiro'

_publ_section_title
;
 Isostructural M(ii) complexes (M = Mn, Fe, Co) with field-induced slow
 magnetic relaxation for Mn and Co complexes.
;
_journal_issue 32
_journal_name_full 'Dalton transactions (Cambridge, England : 2003)'
_journal_page_first 12023
_journal_page_last 12030
_journal_paper_doi 10.1039/c8dt02150c
_journal_volume 48
_journal_year 2019
_chemical_formula_sum 'C26 H24 Co N10 O6'
_chemical_formula_weight 631.48
_space_group_crystal_system monoclinic
_space_group_IT_number 15
_space_group_name_Hall '-C 2yc'
_space_group_name_H-M_alt 'C 1 2/c 1'
_symmetry_space_group_name_Hall '-C 2yc'
_symmetry_space_group_name_H-M 'C 1 2/c 1'
_atom_sites_solution_hydrogens geom
_audit_creation_method SHELXL-2014/7
_audit_update_record
;
2018-05-02 deposited with the CCDC.    2019-07-04 downloaded from the CCDC.
;
_cell_angle_alpha 90
_cell_angle_beta 103.552(7)
_cell_angle_gamma 90
_cell_formula_units_Z 4
_cell_length_a 17.5740(12)
_cell_length_b 21.7514(13)
_cell_length_c 7.0063(5)
_cell_measurement_reflns_used 4027
_cell_measurement_temperature 100(2)
_cell_measurement_theta_max 30.6840
_cell_measurement_theta_min 3.5070
_cell_volume 2603.7(3)
_computing_cell_refinement CrystAlisPro
_computing_data_collection 'Crystal Clear'
_computing_data_reduction CrystAlisPro
_computing_structure_refinement 'SHELXL-2014/7 (Sheldrick, 2014)'
_computing_structure_solution 'SHELXL-2014/7 (Sheldrick, 2014)'
_diffrn_ambient_temperature 100(2)
_diffrn_detector_area_resol_mean 28.5714
_diffrn_measured_fraction_theta_full 0.958
_diffrn_measured_fraction_theta_max 0.838
_diffrn_measurement_device
;
Saturn724+ (4x4 bin mode)
;
_diffrn_measurement_method dtprofit.ref
_diffrn_radiation_detector CCD
_diffrn_radiation_monochromator Confocal
_diffrn_radiation_source 'Rotating Anode'
_diffrn_radiation_type 'Mo K\a'
_diffrn_radiation_wavelength 0.710747
_diffrn_reflns_av_R_equivalents 0.0279
_diffrn_reflns_av_unetI/netI 0.0368
_diffrn_reflns_Laue_measured_fraction_full 0.958
_diffrn_reflns_Laue_measured_fraction_max 0.838
_diffrn_reflns_limit_h_max 22
_diffrn_reflns_limit_h_min -24
_diffrn_reflns_limit_k_max 18
_diffrn_reflns_limit_k_min -31
_diffrn_reflns_limit_l_max 9
_diffrn_reflns_limit_l_min -9
_diffrn_reflns_number 7384
_diffrn_reflns_point_group_measured_fraction_full 0.958
_diffrn_reflns_point_group_measured_fraction_max 0.838
_diffrn_reflns_theta_full 25.242
_diffrn_reflns_theta_max 30.780
_diffrn_reflns_theta_min 1.872
_exptl_absorpt_coefficient_mu 0.724
_exptl_absorpt_process_details
;
CrysAlisPro 1.171.38.46 (Rigaku Oxford Diffraction, 2015)
Empirical absorption correction using spherical harmonics,
 implemented in SCALE3 ABSPACK scaling algorithm.
;
_exptl_crystal_colour pink
_exptl_crystal_density_diffrn 1.611
_exptl_crystal_description needle
_exptl_crystal_F_000 1300
_exptl_crystal_preparation 'Magnetic properties'
_exptl_crystal_recrystallization_method 'Re-crystallisation from solvent: water,MeOH'
_refine_diff_density_max 0.509
_refine_diff_density_min -0.636
_refine_diff_density_rms 0.069
_refine_ls_extinction_method none
_refine_ls_goodness_of_fit_ref 1.052
_refine_ls_hydrogen_treatment constr
_refine_ls_matrix_type full
_refine_ls_number_parameters 198
_refine_ls_number_reflns 3419
_refine_ls_number_restraints 0
_refine_ls_restrained_S_all 1.052
_refine_ls_R_factor_all 0.0568
_refine_ls_R_factor_gt 0.0426
_refine_ls_shift/su_max 0.000
_refine_ls_shift/su_mean 0.000
_refine_ls_structure_factor_coef Fsqd
_refine_ls_weighting_details 'w=1/[\s^2^(Fo^2^)+(0.0632P)^2^+3.3084P] where P=(Fo^2^+2Fc^2^)/3'
_refine_ls_weighting_scheme calc
_refine_ls_wR_factor_gt 0.1114
_refine_ls_wR_factor_ref 0.1193
_reflns_Friedel_coverage 0.000
_reflns_number_gt 2829
_reflns_number_total 3419
_reflns_threshold_expression 'I > 2\s(I)'
_cod_data_source_file c8dt02150c2.cif
_cod_data_source_block Co-3
_cod_depositor_comments 'Adding full bibliography for 7700516--7700518.cif.'
_cod_original_formula_sum 'C26 H24 Co1 N10 O6'
_cod_database_code 7700518
_shelx_shelxl_version_number 2014/7
_shelx_space_group_comment
;
The symmetry employed for this shelxl refinement is uniquely defined
by the following loop, which should always be used as a source of
symmetry information in preference to the above space-group names.
They are only intended as comments.
;

loop_
_space_group_symop_operation_xyz
'x, y, z'
'-x, y, -z+1/2'
'x+1/2, y+1/2, z'
'-x+1/2, y+1/2, -z+1/2'
'-x, -y, -z'
'x, -y, z-1/2'
'-x+1/2, -y+1/2, -z'
'x+1/2, -y+1/2, z-1/2'

loop_
_atom_site_label
_atom_site_type_symbol
_atom_site_fract_x
_atom_site_fract_y
_atom_site_fract_z
_atom_site_U_iso_or_equiv
_atom_site_adp_type
_atom_site_occupancy
_atom_site_site_symmetry_order
_atom_site_calc_flag
_atom_site_refinement_flags_posn
_atom_site_refinement_flags_adp
_atom_site_refinement_flags_occupancy
Co1 Co 0.5000 0.22095(2) 0.7500 0.01760(13) Uani 1 2 d S T P
O2 O 0.44155(8) -0.10269(6) 0.6421(2) 0.0246(3) Uani 1 1 d . . .
O1 O 0.56044(10) 0.31181(7) 0.8361(2) 0.0316(4) Uani 1 1 d . . .
N6 N 0.5000 0.12026(10) 0.7500 0.0172(4) Uani 1 2 d S T P
O3 O 0.45704(9) 0.21581(6) 1.0080(2) 0.0248(3) Uani 1 1 d . . .
H9 H 0.4757 0.1826 1.0943 0.030 Uiso 1 1 calc R U .
N3 N 0.5000 0.53731(10) 0.7500 0.0204(5) Uani 1 2 d S T P
N4 N 0.38782(10) 0.18877(7) 0.5708(3) 0.0211(3) Uani 1 1 d . . .
N2 N 0.63437(10) 0.54299(7) 0.8192(3) 0.0227(4) Uani 1 1 d . . .
C11 C 0.43751(10) 0.08865(8) 0.6569(3) 0.0168(4) Uani 1 1 d . . .
C14 C 0.5000 -0.07726(11) 0.7500 0.0184(5) Uani 1 2 d S T P
C7 C 0.5000 0.33931(12) 0.7500 0.0233(6) Uani 1 2 d S T P
C12 C 0.43355(11) 0.02513(8) 0.6533(3) 0.0185(4) Uani 1 1 d . . .
H8 H 0.3874 0.0042 0.5875 0.022 Uiso 1 1 calc R U .
C13 C 0.5000 -0.00684(11) 0.7500 0.0177(5) Uani 1 2 d S T P
C4 C 0.56656(11) 0.50538(9) 0.7869(3) 0.0207(4) Uani 1 1 d . . .
C6 C 0.5000 0.40953(12) 0.7500 0.0211(5) Uani 1 2 d S T P
C9 C 0.27046(12) 0.16705(9) 0.3705(3) 0.0270(5) Uani 1 1 d . . .
H6 H 0.2206 0.1728 0.2837 0.032 Uiso 1 1 calc R U .
C8 C 0.32412(12) 0.21293(9) 0.4570(3) 0.0231(4) Uani 1 1 d . . .
H5 H 0.3156 0.2558 0.4361 0.028 Uiso 1 1 calc R U .
C5 C 0.57099(12) 0.44168(9) 0.7913(3) 0.0221(4) Uani 1 1 d . . .
H4 H 0.6199 0.4209 0.8210 0.027 Uiso 1 1 calc R U .
C10 C 0.30518(12) 0.11257(9) 0.4377(3) 0.0242(4) Uani 1 1 d . . .
H7 H 0.2843 0.0726 0.4063 0.029 Uiso 1 1 calc R U .
C2 C 0.71259(13) 0.62223(10) 0.8312(4) 0.0310(5) Uani 1 1 d . . .
H2 H 0.7333 0.6620 0.8193 0.037 Uiso 1 1 calc R U .
C3 C 0.63655(13) 0.60342(9) 0.7698(4) 0.0280(5) Uani 1 1 d . . .
H3 H 0.5934 0.6279 0.7049 0.034 Uiso 1 1 calc R U .
C1 C 0.75295(13) 0.57026(10) 0.9150(4) 0.0340(5) Uani 1 1 d . . .
H1 H 0.8077 0.5696 0.9711 0.041 Uiso 1 1 calc R U .
C15 C 0.40394(16) 0.25620(12) 1.0656(4) 0.0394(6) Uani 1 1 d . . .
H12 H 0.3945 0.2427 1.1915 0.059 Uiso 1 1 calc R U .
H10 H 0.4259 0.2978 1.0796 0.059 Uiso 1 1 calc R U .
H11 H 0.3544 0.2562 0.9659 0.059 Uiso 1 1 calc R U .
N5 N 0.62417(9) 0.12680(7) 0.9412(2) 0.0186(3) Uani 1 1 d . . .
N1 N 0.29332(11) 0.52148(9) 0.5917(3) 0.0333(5) Uani 1 1 d . . .

loop_
_atom_site_aniso_label
_atom_site_aniso_U_11
_atom_site_aniso_U_22
_atom_site_aniso_U_33
_atom_site_aniso_U_23
_atom_site_aniso_U_13
_atom_site_aniso_U_12
Co1 0.01888(19) 0.00909(17) 0.0232(2) 0.000 0.00162(14) 0.000
O2 0.0246(7) 0.0114(6) 0.0364(8) -0.0032(6) 0.0042(6) -0.0010(5)
O1 0.0395(9) 0.0131(6) 0.0401(10) 0.0015(6) 0.0048(8) 0.0031(6)
N6 0.0183(10) 0.0117(9) 0.0202(11) 0.000 0.0019(9) 0.000
O3 0.0330(8) 0.0148(6) 0.0285(8) 0.0048(5) 0.0109(6) 0.0062(5)
N3 0.0245(11) 0.0117(10) 0.0227(12) 0.000 0.0008(9) 0.000
N4 0.0210(8) 0.0106(7) 0.0300(9) 0.0017(6) 0.0026(7) -0.0004(6)
N2 0.0232(8) 0.0147(7) 0.0273(9) -0.0003(6) 0.0000(7) 0.0015(6)
C11 0.0175(8) 0.0125(8) 0.0198(9) -0.0003(6) 0.0029(7) 0.0003(6)
C14 0.0226(12) 0.0101(10) 0.0241(14) 0.000 0.0087(11) 0.000
C7 0.0334(15) 0.0145(12) 0.0236(15) 0.000 0.0100(12) 0.000
C12 0.0200(8) 0.0117(8) 0.0232(10) -0.0015(7) 0.0035(7) -0.0021(6)
C13 0.0236(12) 0.0096(10) 0.0207(13) 0.000 0.0066(10) 0.000
C4 0.0241(9) 0.0147(8) 0.0212(10) 0.0007(7) 0.0009(8) -0.0003(7)
C6 0.0311(14) 0.0120(11) 0.0191(13) 0.000 0.0039(11) 0.000
C9 0.0220(9) 0.0207(9) 0.0340(12) 0.0021(8) -0.0022(8) 0.0006(7)
C8 0.0220(9) 0.0153(9) 0.0298(11) 0.0036(7) 0.0014(8) 0.0028(7)
C5 0.0282(10) 0.0138(8) 0.0222(10) 0.0008(7) 0.0016(8) 0.0032(7)
C10 0.0210(9) 0.0168(9) 0.0310(11) -0.0016(8) -0.0014(8) -0.0021(7)
C2 0.0293(11) 0.0195(10) 0.0414(13) 0.0001(9) 0.0023(10) -0.0027(8)
C3 0.0282(10) 0.0144(9) 0.0373(12) 0.0013(8) -0.0008(9) -0.0002(7)
C1 0.0259(11) 0.0232(10) 0.0483(15) -0.0001(10) -0.0006(10) -0.0002(8)
C15 0.0514(15) 0.0308(12) 0.0418(14) 0.0113(10) 0.0220(12) 0.0211(11)
N5 0.0193(7) 0.0099(7) 0.0242(9) 0.0006(6) 0.0001(6) 0.0006(5)
N1 0.0251(9) 0.0210(9) 0.0481(12) -0.0040(8) -0.0025(8) -0.0048(7)

loop_
_atom_type_symbol
_atom_type_description
_atom_type_scat_dispersion_real
_atom_type_scat_dispersion_imag
_atom_type_scat_source
C C 0.0033 0.0016 'International Tables Vol C Tables 4.2.6.8 and 6.1.1.4'
H H 0.0000 0.0000 'International Tables Vol C Tables 4.2.6.8 and 6.1.1.4'
N N 0.0061 0.0033 'International Tables Vol C Tables 4.2.6.8 and 6.1.1.4'
O O 0.0106 0.0060 'International Tables Vol C Tables 4.2.6.8 and 6.1.1.4'
Co Co 0.3494 0.9721 'International Tables Vol C Tables 4.2.6.8 and 6.1.1.4'

loop_
_geom_angle_atom_site_label_1
_geom_angle_atom_site_label_2
_geom_angle_atom_site_label_3
_geom_angle
_geom_angle_site_symmetry_1
_geom_angle_site_symmetry_3
O3 Co1 O3 173.95(7) 2_656 .
O3 Co1 N4 91.12(6) 2_656 2_656
O3 Co1 N4 86.95(6) . 2_656
O3 Co1 N4 86.95(6) 2_656 .
O3 Co1 N4 91.11(6) . .
N4 Co1 N4 142.71(8) 2_656 .
O3 Co1 N6 86.98(4) 2_656 .
O3 Co1 N6 86.98(4) . .
N4 Co1 N6 71.36(4) 2_656 .
N4 Co1 N6 71.36(4) . .
O3 Co1 O1 92.00(6) 2_656 .
O3 Co1 O1 93.30(6) . .
N4 Co1 O1 79.78(6) 2_656 .
N4 Co1 O1 137.49(6) . .
N6 Co1 O1 151.08(4) . .
O3 Co1 O1 93.30(6) 2_656 2_656
O3 Co1 O1 91.99(6) . 2_656
N4 Co1 O1 137.49(6) 2_656 2_656
N4 Co1 O1 79.78(6) . 2_656
N6 Co1 O1 151.08(4) . 2_656
O1 Co1 O1 57.83(8) . 2_656
C7 O1 Co1 89.80(14) . .
C11 N6 C11 117.7(2) 2_656 .
C11 N6 Co1 121.14(11) 2_656 .
C11 N6 Co1 121.13(11) . .
C15 O3 Co1 127.19(14) . .
C15 O3 H9 116.4 . .
Co1 O3 H9 116.4 . .
C4 N3 C4 117.2(2) . 2_656
C8 N4 N5 105.01(16) . 2_656
C8 N4 Co1 137.78(13) . .
N5 N4 Co1 117.17(12) 2_656 .
N1 N2 C3 111.68(17) 2_656 .
N1 N2 C4 122.27(16) 2_656 .
C3 N2 C4 126.04(17) . .
N6 C11 C12 123.89(18) . .
N6 C11 N5 112.77(16) . 2_656
C12 C11 N5 123.32(17) . 2_656
O2 C14 O2 127.6(2) . 2_656
O2 C14 C13 116.20(12) . .
O2 C14 C13 116.20(12) 2_656 .
O1 C7 O1 122.6(3) . 2_656
O1 C7 C6 118.72(13) . .
O1 C7 C6 118.72(13) 2_656 .
C11 C12 C13 117.21(18) . .
C11 C12 H8 121.4 . .
C13 C12 H8 121.4 . .
C12 C13 C12 120.0(2) . 2_656
C12 C13 C14 119.98(11) . .
C12 C13 C14 119.99(11) 2_656 .
N3 C4 C5 124.53(19) . .
N3 C4 N2 113.36(17) . .
C5 C4 N2 122.10(18) . .
C5 C6 C5 120.1(2) . 2_656
C5 C6 C7 119.97(12) . .
C5 C6 C7 119.97(12) 2_656 .
C10 C9 C8 105.46(18) . .
C10 C9 H6 127.3 . .
C8 C9 H6 127.3 . .
N4 C8 C9 111.40(17) . .
N4 C8 H5 124.3 . .
C9 C8 H5 124.3 . .
C4 C5 C6 116.84(19) . .
C4 C5 H4 121.6 . .
C6 C5 H4 121.6 . .
C9 C10 N5 106.57(17) . 2_656
C9 C10 H7 126.7 . .
N5 C10 H7 126.7 2_656 .
C3 C2 C1 104.71(19) . .
C3 C2 H2 127.6 . .
C1 C2 H2 127.6 . .
N2 C3 C2 107.01(19) . .
N2 C3 H3 126.5 . .
C2 C3 H3 126.5 . .
N1 C1 C2 112.7(2) 2_656 .
N1 C1 H1 123.6 2_656 .
C2 C1 H1 123.6 . .
O3 C15 H12 109.5 . .
O3 C15 H10 109.5 . .
H12 C15 H10 109.5 . .
O3 C15 H11 109.5 . .
H12 C15 H11 109.5 . .
H10 C15 H11 109.5 . .
N4 N5 C10 111.56(15) 2_656 2_656
N4 N5 C11 117.50(15) 2_656 2_656
C10 N5 C11 130.77(16) 2_656 2_656
C1 N1 N2 103.85(17) 2_656 2_656

loop_
_geom_bond_atom_site_label_1
_geom_bond_atom_site_label_2
_geom_bond_distance
_geom_bond_site_symmetry_2
Co1 O3 2.1186(15) 2_656
Co1 O3 2.1186(15) .
Co1 N4 2.1892(17) 2_656
Co1 N4 2.1892(17) .
Co1 N6 2.190(2) .
Co1 O1 2.2578(15) .
Co1 O1 2.2578(15) 2_656
O2 C14 1.2525(18) .
O1 C7 1.245(2) .
N6 C11 1.330(2) 2_656
N6 C11 1.330(2) .
O3 C15 1.408(3) .
O3 H9 0.9500 .
N3 C4 1.333(2) .
N3 C4 1.333(2) 2_656
N4 C8 1.322(3) .
N4 N5 1.364(2) 2_656
N2 N1 1.361(2) 2_656
N2 C3 1.362(2) .
N2 C4 1.419(2) .
C11 C12 1.383(2) .
C11 N5 1.410(2) 2_656
C14 O2 1.2525(18) 2_656
C14 C13 1.532(3) .
C7 O1 1.245(2) 2_656
C7 C6 1.527(4) .
C12 C13 1.391(2) .
C12 H8 0.9500 .
C13 C12 1.391(2) 2_656
C4 C5 1.388(3) .
C6 C5 1.400(2) .
C6 C5 1.400(2) 2_656
C9 C10 1.365(3) .
C9 C8 1.409(3) .
C9 H6 0.9500 .
C8 H5 0.9500 .
C5 H4 0.9500 .
C10 N5 1.365(3) 2_656
C10 H7 0.9500 .
C2 C3 1.367(3) .
C2 C1 1.389(3) .
C2 H2 0.9500 .
C3 H3 0.9500 .
C1 N1 1.331(3) 2_656
C1 H1 0.9500 .
C15 H12 0.9800 .
C15 H10 0.9800 .
C15 H11 0.9800 .
N5 N4 1.364(2) 2_656
N5 C10 1.365(3) 2_656
N5 C11 1.410(2) 2_656
N1 C1 1.331(3) 2_656
N1 N2 1.361(2) 2_656

loop_
_geom_torsion_atom_site_label_1
_geom_torsion_atom_site_label_2
_geom_torsion_atom_site_label_3
_geom_torsion_atom_site_label_4
_geom_torsion
_geom_torsion_site_symmetry_1
_geom_torsion_site_symmetry_4
C11 N6 C11 C12 0.74(14) 2_656 .
Co1 N6 C11 C12 -179.26(14) . .
C11 N6 C11 N5 -178.19(18) 2_656 2_656
Co1 N6 C11 N5 1.81(18) . 2_656
Co1 O1 C7 O1 0.002(1) . 2_656
Co1 O1 C7 C6 180.000(0) . .
N6 C11 C12 C13 -1.4(3) . .
N5 C11 C12 C13 177.40(15) 2_656 .
C11 C12 C13 C12 0.65(12) . 2_656
C11 C12 C13 C14 -179.35(12) . .
O2 C14 C13 C12 7.72(12) . .
O2 C14 C13 C12 -172.28(12) 2_656 .
O2 C14 C13 C12 -172.28(12) . 2_656
O2 C14 C13 C12 7.72(12) 2_656 2_656
C4 N3 C4 C5 -0.70(15) 2_656 .
C4 N3 C4 N2 178.38(19) 2_656 .
N1 N2 C4 N3 162.31(18) 2_656 .
C3 N2 C4 N3 -17.0(3) . .
N1 N2 C4 C5 -18.6(3) 2_656 .
C3 N2 C4 C5 162.1(2) . .
O1 C7 C6 C5 19.08(13) . .
O1 C7 C6 C5 -160.93(13) 2_656 .
O1 C7 C6 C5 -160.92(13) . 2_656
O1 C7 C6 C5 19.08(13) 2_656 2_656
N5 N4 C8 C9 0.0(2) 2_656 .
Co1 N4 C8 C9 177.38(16) . .
C10 C9 C8 N4 -0.2(3) . .
N3 C4 C5 C6 1.3(3) . .
N2 C4 C5 C6 -177.67(16) . .
C5 C6 C5 C4 -0.61(13) 2_656 .
C7 C6 C5 C4 179.40(13) . .
C8 C9 C10 N5 0.3(3) . 2_656
N1 N2 C3 C2 -0.9(3) 2_656 .
C4 N2 C3 C2 178.5(2) . .
C1 C2 C3 N2 0.5(3) . .
C3 C2 C1 N1 0.1(3) . 2_656
